data_2310442
loop_
_publ_author_name
'McDonald, W.S.'
'Cruickshank, D.W.J.'

_publ_section_title
;
 A reinvestigation of the structure of Na4 P2 O7 (H2 O)10
;
_journal_name_full 'Acta Crystallographica (1,1948-23,1967)'
_journal_page_first 43
_journal_page_last 48
_journal_volume 22
_journal_year 1967
_chemical_formula_sum 'H20 Na4 O17 P2'
_chemical_name_systematic 'Na4 P2 O7 (H2 O)10'
_space_group_IT_number 15
_symmetry_space_group_name_Hall '-C 2yc'
_symmetry_space_group_name_H-M 'C 1 2/c 1'
_cell_angle_alpha 90
_cell_angle_beta 112
_cell_angle_gamma 90
_cell_formula_units_Z 4
_cell_length_a 17.01
_cell_length_b 6.96
_cell_length_c 14.85
_cell_volume 1630.069
_citation_journal_id_ASTM ACCRA9
_cod_data_source_file McDonald_ACCRA9_1967_1427.cif
_cod_data_source_block H20Na4O17P2
_cod_database_code 2310442

loop_
_symmetry_equiv_pos_as_xyz
x,y,z
-x,y,-z+1/2
-x,-y,-z
x,-y,z-1/2
x+1/2,y+1/2,z
-x+1/2,y+1/2,-z+1/2
-x+1/2,-y+1/2,-z
x+1/2,-y+1/2,z-1/2

loop_
_atom_site_label
_atom_site_type_symbol
_atom_site_fract_x
_atom_site_fract_y
_atom_site_fract_z
_atom_site_occupancy
_atom_site_U_iso_or_equiv
H9 H+1 0.467 0.411 0.41 1 0.0
O9 O-2 0.416 0.3847 0.3891 1 0.0
Na2 Na+1 0.3848 0.0845 0.3016 1 0.0
H10 H+1 0.41 0.413 0.464 1 0.0
H4 H+1 0.27 0.003 0.095 1 0.0
O4 O-2 0.1447 0.3223 0.3272 1 0.0
O6 O-2 0.2405 0.0212 0.0214 1 0.0
H7 H+1 0.432 0.171 0.152 1 0.0
O2 O-2 0.0254 0.4484 0.3702 1 0.0
O3 O-2 0.0778 0.1135 0.4209 1 0.0
Na1 Na+1 0.2413 0.3065 0.1069 1 0.0
O7 O-2 0.2302 0.0849 0.2516 1 0.0
H1 H+1 0.064 0.417 -0.012 1 0.0
H8 H+1 0.398 0.327 0.14 1 0.0
O5 O-2 0.1014 0.389 0.054 1 0.0
O1 O-2 0 0.1735 0.25 1 0.0
H3 H+1 0.192 -0.065 -0.005 1 0.0
H2 H+1 0.065 0.408 0.066 1 0.0
P1 P+5 0.0657 0.271 0.3477 1 0.0
H6 H+1 0.177 0.006 0.192 1 0.0
O8 O-2 0.3926 0.2647 0.171 1 0.0
H5 H+1 0.193 0.175 0.257 1 0.0
